data_4300695
_journal_name_full 'Inorganic Chemistry'
_journal_paper_doi 10.1021/ic051875n
_journal_year 2006
_chemical_formula_moiety 'C18 H26 Hg N2 S2, 2(F6 P)'
_chemical_formula_sum 'C18 H26 F12 Hg N2 P2 S2'
_chemical_formula_weight 825.08
_space_group_IT_number 2
_space_group_name_Hall '-P 1'
_space_group_name_H-M_alt 'P -1'
_symmetry_cell_setting triclinic
_symmetry_space_group_name_Hall '-P 1'
_symmetry_space_group_name_H-M 'P -1'
_cell_angle_alpha 74.77(2)
_cell_angle_beta 82.74(3)
_cell_angle_gamma 88.03(3)
_cell_formula_units_Z 1
_cell_length_a 6.165(3)
_cell_length_b 8.403(4)
_cell_length_c 13.120(5)
_cell_measurement_temperature 193(2)
_cell_volume 650.6(5)
_diffrn_ambient_temperature 193(2)
_exptl_crystal_density_diffrn 2.106
_cod_database_code 4300695

loop_
_symmetry_equiv_pos_as_xyz
'x, y, z'
'-x, -y, -z'

loop_
_atom_site_label
_atom_site_type_symbol
_atom_site_fract_x
_atom_site_fract_y
_atom_site_fract_z
_atom_site_U_iso_or_equiv
_atom_site_adp_type
_atom_site_occupancy
_atom_site_symmetry_multiplicity
_atom_site_calc_flag
_atom_site_refinement_flags
_atom_site_disorder_assembly
_atom_site_disorder_group
Hg1 Hg 0.0000 0.0000 0.0000 0.0254(3) Uani 1 2 d S . .
S1 S 0.1868(4) 0.2500(3) -0.0619(2) 0.0318(5) Uani 1 1 d . . .
P1 P 0.0543(4) 0.8122(3) 0.3425(2) 0.0294(5) Uani 1 1 d . . .
F1 F 0.0331(16) 0.6631(11) 0.2903(8) 0.060(2) Uani 1 1 d . . .
F2 F 0.0197(14) 0.9440(11) 0.2335(6) 0.0511(18) Uani 1 1 d . . .
F3 F 0.074(2) 0.9600(12) 0.3944(9) 0.079(3) Uani 1 1 d . . .
F4 F 0.086(2) 0.6823(13) 0.4523(8) 0.082(3) Uani 1 1 d . . .
F5 F -0.2032(15) 0.8106(14) 0.3710(10) 0.075(3) Uani 1 1 d . . .
F6 F 0.3100(14) 0.8136(13) 0.3101(12) 0.083(4) Uani 1 1 d . . .
N1 N 0.6054(13) 0.3200(9) 0.3180(6) 0.0244(15) Uani 1 1 d . . .
C1 C 0.3085(14) 0.2652(12) 0.0515(7) 0.0243(17) Uani 1 1 d . . .
C2 C 0.2843(15) 0.4121(12) 0.0814(8) 0.0268(17) Uani 1 1 d . . .
H2 H 0.2027 0.4996 0.0420 0.032 Uiso 1 1 calc R . .
C3 C 0.3774(13) 0.4338(10) 0.1681(7) 0.0211(15) Uani 1 1 d . . .
H3 H 0.3566 0.5334 0.1896 0.025 Uiso 1 1 calc R . .
C4 C 0.5021(14) 0.3052(11) 0.2227(7) 0.0223(16) Uani 1 1 d . . .
C5 C 0.5336(17) 0.1616(12) 0.1917(9) 0.032(2) Uani 1 1 d . . .
H5 H 0.6226 0.0768 0.2286 0.038 Uiso 1 1 calc R . .
C6 C 0.4377(15) 0.1399(12) 0.1082(8) 0.0268(17) Uani 1 1 d . . .
H6 H 0.4584 0.0392 0.0881 0.032 Uiso 1 1 calc R . .
C7 C 0.5444(19) 0.4745(14) 0.3512(9) 0.036(2) Uani 1 1 d . . .
H7A H 0.5980 0.5704 0.2940 0.053 Uiso 1 1 calc R . .
H7B H 0.6102 0.4732 0.4156 0.053 Uiso 1 1 calc R . .
H7C H 0.3849 0.4810 0.3658 0.053 Uiso 1 1 calc R . .
C8 C 0.8530(16) 0.3204(13) 0.2895(9) 0.033(2) Uani 1 1 d . . .
H8A H 0.8981 0.2196 0.2683 0.049 Uiso 1 1 calc R . .
H8B H 0.9239 0.3249 0.3514 0.049 Uiso 1 1 calc R . .
H8C H 0.8961 0.4168 0.2304 0.049 Uiso 1 1 calc R . .
C9 C 0.540(2) 0.1751(15) 0.4127(9) 0.040(2) Uani 1 1 d . . .
H9A H 0.3802 0.1674 0.4260 0.061 Uiso 1 1 calc R . .
H9B H 0.5972 0.1912 0.4756 0.061 Uiso 1 1 calc R . .
H9C H 0.6003 0.0732 0.3976 0.061 Uiso 1 1 calc R . .

loop_
_atom_site_aniso_label
_atom_site_aniso_U_11
_atom_site_aniso_U_22
_atom_site_aniso_U_33
_atom_site_aniso_U_23
_atom_site_aniso_U_13
_atom_site_aniso_U_12
Hg1 0.0251(3) 0.0271(4) 0.0264(3) -0.00905(19) -0.00698(17) -0.00440(17)
S1 0.0383(12) 0.0314(12) 0.0259(11) -0.0046(9) -0.0090(9) -0.0083(10)
P1 0.0322(12) 0.0279(12) 0.0316(12) -0.0107(9) -0.0106(9) 0.0016(9)
F1 0.065(5) 0.053(5) 0.078(6) -0.041(4) -0.018(4) 0.008(4)
F2 0.059(4) 0.055(4) 0.034(4) -0.003(3) -0.009(3) 0.009(4)
F3 0.137(10) 0.042(4) 0.080(7) -0.037(5) -0.053(7) 0.009(5)
F4 0.135(10) 0.058(5) 0.049(5) 0.007(4) -0.042(6) -0.009(6)
F5 0.040(4) 0.079(7) 0.096(8) -0.020(6) 0.020(5) -0.008(4)
F6 0.031(4) 0.054(5) 0.154(12) -0.010(6) -0.015(5) 0.006(4)
N1 0.027(4) 0.018(3) 0.029(4) -0.006(3) -0.008(3) 0.000(3)
C1 0.017(4) 0.032(4) 0.024(4) -0.009(3) 0.000(3) -0.009(3)
C2 0.021(4) 0.033(5) 0.029(4) -0.009(4) -0.009(3) 0.000(3)
C3 0.022(4) 0.018(4) 0.023(4) -0.007(3) -0.001(3) 0.003(3)
C4 0.022(4) 0.025(4) 0.021(4) -0.007(3) -0.004(3) -0.002(3)
C5 0.034(5) 0.024(4) 0.036(5) -0.002(4) -0.013(4) 0.004(4)
C6 0.028(4) 0.024(4) 0.028(4) -0.007(3) -0.005(3) 0.001(3)
C7 0.042(5) 0.041(6) 0.036(5) -0.028(4) -0.012(4) 0.008(4)
C8 0.025(4) 0.035(5) 0.043(6) -0.017(4) -0.011(4) -0.001(4)
C9 0.051(6) 0.039(6) 0.026(5) 0.002(4) -0.002(4) -0.007(5)

loop_
_geom_bond_atom_site_label_1
_geom_bond_atom_site_label_2
_geom_bond_distance
_geom_bond_site_symmetry_2
_geom_bond_publ_flag
Hg1 S1 2.331(3) 2 ?
Hg1 S1 2.331(3) . ?
S1 C1 1.784(9) . ?
P1 F3 1.580(8) . ?
P1 F5 1.584(9) . ?
P1 F4 1.591(9) . ?
P1 F1 1.594(8) . ?
P1 F6 1.580(9) . ?
P1 F2 1.597(8) . ?
N1 C7 1.496(12) . ?
N1 C4 1.508(11) . ?
N1 C9 1.517(13) . ?
N1 C8 1.525(12) . ?
C1 C2 1.389(14) . ?
C1 C6 1.405(13) . ?
C2 C3 1.392(13) . ?
C2 H2 0.9500 . ?
C3 C4 1.396(12) . ?
C3 H3 0.9500 . ?
C4 C5 1.372(14) . ?
C5 C6 1.364(14) . ?
C5 H5 0.9500 . ?
C6 H6 0.9500 . ?
C7 H7A 0.9800 . ?
C7 H7B 0.9800 . ?
C7 H7C 0.9800 . ?
C8 H8A 0.9800 . ?
C8 H8B 0.9800 . ?
C8 H8C 0.9800 . ?
C9 H9A 0.9800 . ?
C9 H9B 0.9800 . ?
C9 H9C 0.9800 . ?
